data_4349651
loop_
_publ_author_name
'Papazoi, Eleutheria'
'Douvali, Antigoni'
'Rapti, Sofia'
'Skliri, Euaggelia'
'Armatas, Gerasimos S.'
'Papaefstathiou, Giannis S.'
'Wang, Xin'
'Huang, Zhen-Feng'
'Kaziannis, Spyridon'
'Kosmidis, Constantine'
'Hatzidimitriou, Antonios G.'
'Lazarides, Theodore'
'Manos, Manolis J.'

_publ_section_title
;
 A microporous Mg2+ MOF with cation exchange properties in a
 single-crystal-to-single-crystal fashion
;
_journal_issue 3
_journal_name_full 'Inorganic Chemistry Frontiers'
_journal_page_first 530
_journal_paper_doi 10.1039/C6QI00548A
_journal_volume 4
_journal_year 2017
_chemical_formula_sum 'C16 H29 Mg2 N3 O20'
_chemical_formula_weight 632.04
_chemical_name_common AEMOF-7
_space_group_crystal_system orthorhombic
_space_group_IT_number 63
_space_group_name_Hall '-C 2c 2'
_space_group_name_H-M_alt 'C m c m'
_atom_sites_solution_hydrogens geom
_audit_creation_method SHELXL-2014/7
_audit_update_record
;
2016-11-29 deposited with the CCDC.
2017-01-11 downloaded from the CCDC.
;
_cell_angle_alpha 90
_cell_angle_beta 90
_cell_angle_gamma 90
_cell_formula_units_Z 4
_cell_length_a 15.265(3)
_cell_length_b 16.886(3)
_cell_length_c 12.480(3)
_cell_measurement_reflns_used 17329
_cell_measurement_temperature 298(2)
_cell_measurement_theta_max 27.43
_cell_measurement_theta_min 3.60
_cell_volume 3216.9(12)
_computing_cell_refinement 'Apex2 (Bruker AXS, 2006)'
_computing_data_collection 'Apex2 (Bruker AXS, 2006)'
_computing_data_reduction 'Apex2 (Bruker AXS, 2006)'
_computing_molecular_graphics Ortep
_computing_structure_refinement 'SHELXL-2014/7 (Sheldrick, 2014)'
_computing_structure_solution 'SHELXS-97 (Sheldrick, 2008)'
_diffrn_ambient_temperature 298(2)
_diffrn_measured_fraction_theta_full 0.989
_diffrn_measured_fraction_theta_max 0.988
_diffrn_measurement_device_type 'Bruker APEX-II CCD'
_diffrn_measurement_method '\w scans'
_diffrn_radiation_type MoK\a
_diffrn_radiation_wavelength 0.71073
_diffrn_reflns_av_R_equivalents 0.0240
_diffrn_reflns_av_unetI/netI 0.0213
_diffrn_reflns_Laue_measured_fraction_full 0.989
_diffrn_reflns_Laue_measured_fraction_max 0.988
_diffrn_reflns_limit_h_max 19
_diffrn_reflns_limit_h_min -19
_diffrn_reflns_limit_k_max 21
_diffrn_reflns_limit_k_min -21
_diffrn_reflns_limit_l_max 16
_diffrn_reflns_limit_l_min 0
_diffrn_reflns_number 17329
_diffrn_reflns_point_group_measured_fraction_full 0.989
_diffrn_reflns_point_group_measured_fraction_max 0.988
_diffrn_reflns_theta_full 25.242
_diffrn_reflns_theta_max 27.430
_diffrn_reflns_theta_min 3.598
_diffrn_source 'fine-focus sealed tube'
_exptl_absorpt_coefficient_mu 0.154
_exptl_absorpt_correction_T_max 0.99319
_exptl_absorpt_correction_T_min 1.00000
_exptl_absorpt_process_details sadabs
_exptl_crystal_colour yellow
_exptl_crystal_density_diffrn 1.305
_exptl_crystal_density_method 'not measured'
_exptl_crystal_description prism
_exptl_crystal_F_000 1320
_exptl_crystal_size_max 0.470
_exptl_crystal_size_mid 0.156
_exptl_crystal_size_min 0.147
_refine_diff_density_max 0.439
_refine_diff_density_min -0.371
_refine_diff_density_rms 0.072
_refine_ls_extinction_method none
_refine_ls_goodness_of_fit_ref 0.989
_refine_ls_hydrogen_treatment constr
_refine_ls_matrix_type full
_refine_ls_number_parameters 120
_refine_ls_number_reflns 1970
_refine_ls_number_restraints 0
_refine_ls_restrained_S_all 0.989
_refine_ls_R_factor_all 0.0737
_refine_ls_R_factor_gt 0.0596
_refine_ls_shift/su_max 0.000
_refine_ls_shift/su_mean 0.000
_refine_ls_structure_factor_coef Fsqd
_refine_ls_weighting_details 'w=1/[\s^2^(Fo^2^)+(0.1264P)^2^+6.0123P] where P=(Fo^2^+2Fc^2^)/3'
_refine_ls_weighting_scheme calc
_refine_ls_wR_factor_gt 0.1948
_refine_ls_wR_factor_ref 0.2030
_reflns_Friedel_coverage 0.000
_reflns_number_gt 1534
_reflns_number_total 1970
_reflns_threshold_expression 'I > 2\s(I)'
_cod_data_source_file c6qi00548a2.cif
_cod_data_source_block AEMOF-7
_cod_original_cell_volume 3217.1(11)
_cod_database_code 4349651
_shelx_shelxl_version_number 2014/7
_shelx_space_group_comment
;
The symmetry employed for this shelxl refinement is uniquely defined
by the following loop, which should always be used as a source of
symmetry information in preference to the above space-group names.
They are only intended as comments.
;

loop_
_space_group_symop_operation_xyz
'x, y, z'
'-x, -y, z+1/2'
'-x, y, -z+1/2'
'x, -y, -z'
'x+1/2, y+1/2, z'
'-x+1/2, -y+1/2, z+1/2'
'-x+1/2, y+1/2, -z+1/2'
'x+1/2, -y+1/2, -z'
'-x, -y, -z'
'x, y, -z-1/2'
'x, -y, z-1/2'
'-x, y, z'
'-x+1/2, -y+1/2, -z'
'x+1/2, y+1/2, -z-1/2'
'x+1/2, -y+1/2, z-1/2'
'-x+1/2, y+1/2, z'

loop_
_atom_site_label
_atom_site_type_symbol
_atom_site_fract_x
_atom_site_fract_y
_atom_site_fract_z
_atom_site_U_iso_or_equiv
_atom_site_adp_type
_atom_site_occupancy
_atom_site_site_symmetry_order
_atom_site_calc_flag
_atom_site_refinement_flags_posn
_atom_site_refinement_flags_adp
_atom_site_refinement_flags_occupancy
_atom_site_disorder_assembly
_atom_site_disorder_group
Mg1 Mg 0.0000 0.10898(9) 0.2500 0.0250(4) Uani 1 4 d S T P . .
Mg2 Mg 0.0000 0.0000 0.0000 0.0249(4) Uani 1 4 d S T P . .
O1 O 0.08434(15) 0.14692(12) 0.15395(17) 0.0537(7) Uani 1 1 d . . . . .
O2 O 0.09501(13) 0.08589(11) 0.00407(14) 0.0390(5) Uani 1 1 d . . . . .
O3 O 0.0000 -0.00075(14) 0.1623(2) 0.0410(7) Uani 1 2 d S T P . .
O4 O 0.0000 -0.1236(3) 0.2500 0.0555(11) Uani 1 4 d S T P . .
H4 H -0.0498 -0.1398 0.2386 0.083 Uiso 0.25 1 calc R U P . .
N2 N 0.0000 -0.0427(2) 0.2500 0.0318(9) Uani 1 4 d S T P . .
C1 C 0.1176(2) 0.13657(18) 0.0663(2) 0.0456(8) Uani 1 1 d . . . . .
C2 C 0.1889(2) 0.1927(2) 0.0307(3) 0.0573(10) Uani 1 1 d . . . . .
C3 C 0.2264(2) 0.1891(2) -0.0691(3) 0.0607(10) Uani 1 1 d . . . . .
C4 C 0.2111(2) 0.2567(2) 0.0976(3) 0.0616(10) Uani 1 1 d . . . . .
H4A H 0.1825 0.2624 0.1630 0.074 Uiso 1 1 calc R U . . .
O1W O 0.0000 0.3704(4) 0.7500 0.0741(15) Uani 1 4 d S T P . .
O2W O 0.2561(3) 0.4765(3) 0.7500 0.0749(11) Uani 1 2 d S T P . .
O3W O 0.1420(3) 0.5941(2) 0.7500 0.0676(10) Uani 1 2 d S T P . .
O4W O 0.0000 0.3042(3) 0.2500 0.0703(14) Uani 1 4 d S T P . .
O5W O 0.0000 0.5384(4) 0.7500 0.0802(17) Uani 1 4 d S T P . .
O6W O 0.1066(4) 0.4444(4) 0.9016(6) 0.0860(18) Uani 0.5 1 d . . P . .
N1B N 0.2116(3) 0.1201(3) -0.1342(3) 0.0414(11) Uani 0.5 1 d . . P A 2
H1BA H 0.2421 0.1128 -0.1913 0.050 Uiso 0.5 1 calc R U P A 2
H1BB H 0.1723 0.0862 -0.1161 0.050 Uiso 0.5 1 calc R U P A 2

loop_
_atom_site_aniso_label
_atom_site_aniso_U_11
_atom_site_aniso_U_22
_atom_site_aniso_U_33
_atom_site_aniso_U_23
_atom_site_aniso_U_13
_atom_site_aniso_U_12
Mg1 0.0241(7) 0.0283(8) 0.0226(7) 0.000 0.000 0.000
Mg2 0.0242(7) 0.0276(8) 0.0228(8) -0.0022(6) 0.000 0.000
O1 0.0638(14) 0.0470(12) 0.0501(12) -0.0080(9) 0.0308(10) -0.0291(10)
O2 0.0468(10) 0.0318(9) 0.0382(10) -0.0139(8) 0.0150(8) -0.0183(7)
O3 0.0783(19) 0.0251(12) 0.0195(12) -0.0010(9) 0.000 0.000
O4 0.069(3) 0.039(2) 0.059(3) 0.000 0.000 0.000
N2 0.033(2) 0.029(2) 0.034(2) 0.000 0.000 0.000
C1 0.0535(16) 0.0535(17) 0.0297(13) -0.0082(12) 0.0173(12) -0.0311(13)
C2 0.0597(18) 0.0632(19) 0.0491(17) -0.0329(15) 0.0250(15) -0.0405(16)
C3 0.0652(19) 0.074(2) 0.0424(17) -0.0329(16) 0.0208(15) -0.0270(18)
C4 0.074(2) 0.0607(19) 0.0496(18) -0.0230(15) 0.0271(16) -0.0315(17)
O1W 0.055(3) 0.081(4) 0.086(4) 0.000 0.000 0.000
O2W 0.064(2) 0.076(2) 0.085(3) 0.000 0.000 0.0163(19)
O3W 0.061(2) 0.0538(19) 0.088(3) 0.000 0.000 0.0090(16)
O4W 0.054(3) 0.069(3) 0.089(4) 0.000 0.000 0.000
O5W 0.052(3) 0.103(5) 0.086(4) 0.000 0.000 0.000
O6W 0.056(3) 0.097(5) 0.105(5) -0.007(4) -0.018(3) 0.007(3)
N1B 0.050(3) 0.050(2) 0.024(2) -0.0282(19) 0.0154(18) -0.018(2)

loop_
_atom_type_symbol
_atom_type_description
_atom_type_scat_dispersion_real
_atom_type_scat_dispersion_imag
_atom_type_scat_source
C C 0.0033 0.0016 'International Tables Vol C Tables 4.2.6.8 and 6.1.1.4'
H H 0.0000 0.0000 'International Tables Vol C Tables 4.2.6.8 and 6.1.1.4'
N N 0.0061 0.0033 'International Tables Vol C Tables 4.2.6.8 and 6.1.1.4'
O O 0.0106 0.0060 'International Tables Vol C Tables 4.2.6.8 and 6.1.1.4'
Mg Mg 0.0486 0.0363 'International Tables Vol C Tables 4.2.6.8 and 6.1.1.4'

loop_
_geom_angle_atom_site_label_1
_geom_angle_atom_site_label_2
_geom_angle_atom_site_label_3
_geom_angle
_geom_angle_site_symmetry_1
_geom_angle_site_symmetry_3
O1 Mg1 O1 79.63(15) . 10_556
O1 Mg1 O1 86.89(17) . 12
O1 Mg1 O1 139.97(16) 10_556 12
O1 Mg1 O1 139.97(16) . 3
O1 Mg1 O1 86.89(17) 10_556 3
O1 Mg1 O1 79.63(15) 12 3
O1 Mg1 O3 128.34(10) . 10_556
O1 Mg1 O3 88.23(8) 10_556 10_556
O1 Mg1 O3 128.34(10) 12 10_556
O1 Mg1 O3 88.23(8) 3 10_556
O1 Mg1 O3 88.23(8) . .
O1 Mg1 O3 128.34(10) 10_556 .
O1 Mg1 O3 88.23(8) 12 .
O1 Mg1 O3 128.34(10) 3 .
O3 Mg1 O3 61.13(14) 10_556 .
O1 Mg1 N2 110.01(8) . .
O1 Mg1 N2 110.01(8) 10_556 .
O1 Mg1 N2 110.01(8) 12 .
O1 Mg1 N2 110.01(8) 3 .
O3 Mg1 N2 30.57(7) 10_556 .
O3 Mg1 N2 30.57(7) . .
O1 Mg1 Mg2 67.81(7) . .
O1 Mg1 Mg2 136.50(8) 10_556 .
O1 Mg1 Mg2 67.81(7) 12 .
O1 Mg1 Mg2 136.50(8) 3 .
O3 Mg1 Mg2 90.03(8) 10_556 .
O3 Mg1 Mg2 28.90(7) . .
N2 Mg1 Mg2 59.47(2) . .
O1 Mg1 Mg2 136.50(8) . 2
O1 Mg1 Mg2 67.81(7) 10_556 2
O1 Mg1 Mg2 136.50(8) 12 2
O1 Mg1 Mg2 67.81(7) 3 2
O3 Mg1 Mg2 28.90(7) 10_556 2
O3 Mg1 Mg2 90.03(8) . 2
N2 Mg1 Mg2 59.47(2) . 2
Mg2 Mg1 Mg2 118.93(4) . 2
O3 Mg2 O3 180.0 9 .
O3 Mg2 O2 91.17(7) 9 .
O3 Mg2 O2 88.83(7) . .
O3 Mg2 O2 88.83(7) 9 9
O3 Mg2 O2 91.17(7) . 9
O2 Mg2 O2 180.0 . 9
O3 Mg2 O2 91.17(7) 9 12
O3 Mg2 O2 88.83(7) . 12
O2 Mg2 O2 89.96(12) . 12
O2 Mg2 O2 90.04(12) 9 12
O3 Mg2 O2 88.83(7) 9 4
O3 Mg2 O2 91.17(7) . 4
O2 Mg2 O2 90.04(12) . 4
O2 Mg2 O2 89.96(12) 9 4
O2 Mg2 O2 180.00(9) 12 4
O3 Mg2 Mg1 30.89(7) 9 9
O3 Mg2 Mg1 149.11(7) . 9
O2 Mg2 Mg1 112.36(5) . 9
O2 Mg2 Mg1 67.64(5) 9 9
O2 Mg2 Mg1 112.36(5) 12 9
O2 Mg2 Mg1 67.64(5) 4 9
O3 Mg2 Mg1 149.11(7) 9 .
O3 Mg2 Mg1 30.89(7) . .
O2 Mg2 Mg1 67.64(5) . .
O2 Mg2 Mg1 112.36(5) 9 .
O2 Mg2 Mg1 67.64(5) 12 .
O2 Mg2 Mg1 112.36(5) 4 .
Mg1 Mg2 Mg1 180.0 9 .
C1 O1 Mg1 144.33(19) . .
C1 O2 Mg2 136.04(16) . .
N2 O3 Mg2 147.4(2) . .
N2 O3 Mg1 92.36(19) . .
Mg2 O3 Mg1 120.21(12) . .
N2 O4 H4 109.5 . .
O3 N2 O3 114.1(4) . 10_556
O3 N2 O4 122.93(18) . .
O3 N2 O4 122.93(18) 10_556 .
O3 N2 Mg1 57.07(18) . .
O3 N2 Mg1 57.07(18) 10_556 .
O4 N2 Mg1 180.0 . .
O2 C1 O1 124.1(2) . .
O2 C1 C2 117.5(2) . .
O1 C1 C2 118.3(2) . .
C3 C2 C4 118.3(3) . .
C3 C2 C1 122.6(2) . .
C4 C2 C1 118.7(3) . .
C4 C3 C2 119.8(3) 13 .
C4 C3 N1B 120.2(3) 13 .
C2 C3 N1B 119.0(3) . .
C3 C4 C2 121.7(3) 13 .
C3 C4 H4A 119.1 13 .
C2 C4 H4A 119.1 . .
C3 N1B H1BA 120.0 . .
C3 N1B H1BB 120.0 . .
H1BA N1B H1BB 120.0 . .

loop_
_geom_bond_atom_site_label_1
_geom_bond_atom_site_label_2
_geom_bond_distance
_geom_bond_site_symmetry_2
Mg1 O1 1.8721(19) .
Mg1 O1 1.8721(19) 10_556
Mg1 O1 1.8721(19) 12
Mg1 O1 1.8721(19) 3
Mg1 O3 2.152(3) 10_556
Mg1 O3 2.152(3) .
Mg1 N2 2.562(4) .
Mg1 Mg2 3.6223(10) .
Mg1 Mg2 3.6223(10) 2
Mg2 O3 2.026(2) 9
Mg2 O3 2.026(2) .
Mg2 O2 2.0517(17) .
Mg2 O2 2.0517(17) 9
Mg2 O2 2.0517(17) 12
Mg2 O2 2.0517(17) 4
Mg2 Mg1 3.6223(10) 9
O1 C1 1.219(3) .
O2 C1 1.206(3) .
O3 N2 1.304(3) .
O4 N2 1.366(6) .
O4 H4 0.8200 .
N2 O3 1.304(3) 10_556
C1 C2 1.511(3) .
C2 C3 1.371(4) .
C2 C4 1.407(4) .
C3 C4 1.369(4) 13
C3 N1B 1.438(5) .
C4 C3 1.369(4) 13
C4 H4A 0.9300 .
N1B H1BA 0.8600 .
N1B H1BB 0.8600 .

loop_
_geom_torsion_atom_site_label_1
_geom_torsion_atom_site_label_2
_geom_torsion_atom_site_label_3
_geom_torsion_atom_site_label_4
_geom_torsion
_geom_torsion_site_symmetry_1
_geom_torsion_site_symmetry_4
O1 Mg1 O1 C1 147.4(4) 10_556 .
O1 Mg1 O1 C1 -70.5(5) 12 .
O1 Mg1 O1 C1 -140.3(5) 3 .
O3 Mg1 O1 C1 68.1(5) 10_556 .
O3 Mg1 O1 C1 17.9(4) . .
N2 Mg1 O1 C1 39.7(5) . .
Mg2 Mg1 O1 C1 -3.2(4) . .
Mg2 Mg1 O1 C1 106.0(4) 2 .
Mg2 O3 N2 O3 180.000(0) . 10_556
Mg1 O3 N2 O3 0.000(0) . 10_556
Mg2 O3 N2 O4 0.000(0) . .
Mg1 O3 N2 O4 180.000(0) . .
Mg2 O3 N2 Mg1 180.000(0) . .
Mg2 O2 C1 O1 2.2(6) . .
Mg2 O2 C1 C2 -175.0(2) . .
Mg1 O1 C1 O2 2.5(7) . .
Mg1 O1 C1 C2 179.6(3) . .
O2 C1 C2 C3 1.6(6) . .
O1 C1 C2 C3 -175.7(4) . .
O2 C1 C2 C4 174.3(4) . .
O1 C1 C2 C4 -3.0(6) . .
C4 C2 C3 C4 5.3(7) . 13
C1 C2 C3 C4 178.0(4) . 13
C4 C2 C3 N1B 173.7(4) . .
C1 C2 C3 N1B -13.5(7) . .
C3 C2 C4 C3 -5.4(8) . 13
C1 C2 C4 C3 -178.4(4) . 13
